data_1505514
loop_
_publ_author_name
'Debroy, Paromita'
'Lindeman, Sergey V.'
'Rathore, Rajendra'

_publ_section_title
;
 Hexabenzo[4.4.4]propellane: a helical molecular platform for the
 construction of electroactive materials.
;
_journal_issue 21
_journal_name_full 'Organic letters'
_journal_page_first 4091
_journal_page_last 4094
_journal_paper_doi 10.1021/ol7015466
_journal_volume 9
_journal_year 2007
_chemical_formula_sum 'C38 H24'
_chemical_formula_weight 480.57
_chemical_name_systematic
; 
 ? 
;
_space_group_IT_number 110
_symmetry_cell_setting tetragonal
_symmetry_space_group_name_Hall 'I 4bw -2c'
_symmetry_space_group_name_H-M 'I 41 c d'
_atom_sites_solution_hydrogens geom
_atom_sites_solution_primary direct
_atom_sites_solution_secondary difmap
_audit_creation_method SHELXL-97
_cell_angle_alpha 90.00
_cell_angle_beta 90.00
_cell_angle_gamma 90.00
_cell_formula_units_Z 16
_cell_length_a 16.7363(3)
_cell_length_b 16.7363(3)
_cell_length_c 34.0261(11)
_cell_measurement_reflns_used 9344
_cell_measurement_temperature 100(2)
_cell_measurement_theta_max 60
_cell_measurement_theta_min 5
_cell_volume 9530.8(4)
_computing_cell_refinement 'SAINT v7.23A (Bruker, 2005)'
_computing_data_collection 'APEX2 v2.0-2 (Bruker, 2005)'
_computing_data_reduction 'SADABS-2004/1 (Bruker, 2005)'
_computing_molecular_graphics 'XP v5.1 (Bruker, 1998)'
_computing_publication_material 'XCIF v6.12 (Bruker, 2001)'
_computing_structure_refinement 'SHELXL-97 v.97-2 (Sheldrick, 1993-1997)'
_computing_structure_solution 'XS/SHELXTL v6.12 (Bruker, 2001)'
_diffrn_ambient_temperature 100(2)
_diffrn_measured_fraction_theta_full 0.989
_diffrn_measured_fraction_theta_max 0.989
_diffrn_measurement_device_type 'Bruker APEX2 CCD detector'
_diffrn_measurement_method '\w scans'
_diffrn_radiation_monochromator graphite
_diffrn_radiation_source 'fine-focus sealed tube'
_diffrn_radiation_type CuK\a
_diffrn_radiation_wavelength 1.54178
_diffrn_reflns_av_R_equivalents 0.0282
_diffrn_reflns_av_sigmaI/netI 0.0093
_diffrn_reflns_limit_h_max 13
_diffrn_reflns_limit_h_min 0
_diffrn_reflns_limit_k_max 19
_diffrn_reflns_limit_k_min 0
_diffrn_reflns_limit_l_max 37
_diffrn_reflns_limit_l_min 0
_diffrn_reflns_number 39767
_diffrn_reflns_theta_full 67.56
_diffrn_reflns_theta_max 61.56
_diffrn_reflns_theta_min 4.55
_exptl_absorpt_coefficient_mu 0.576
_exptl_absorpt_correction_T_max 0.9393
_exptl_absorpt_correction_T_min 0.8741
_exptl_absorpt_correction_type multi-scan
_exptl_crystal_colour colorless
_exptl_crystal_density_diffrn 1.340
_exptl_crystal_density_method 'not measured'
_exptl_crystal_description prism
_exptl_crystal_F_000 4032
_exptl_crystal_size_max 0.24
_exptl_crystal_size_mid 0.23
_exptl_crystal_size_min 0.11
_refine_diff_density_max 0.103
_refine_diff_density_min -0.087
_refine_diff_density_rms 0.023
_refine_ls_abs_structure_details 'Flack H D (1983), Acta Cryst. A39, 876-881'
_refine_ls_abs_structure_Flack 2.2(13)
_refine_ls_extinction_coef 0.000074(10)
_refine_ls_extinction_expression Fc^*^=kFc[1+0.001xFc^2^\l^3^/sin(2\q)]^-1/4^
_refine_ls_extinction_method SHELXL
_refine_ls_goodness_of_fit_ref 1.055
_refine_ls_hydrogen_treatment constr
_refine_ls_matrix_type full
_refine_ls_number_parameters 344
_refine_ls_number_reflns 1870
_refine_ls_number_restraints 1
_refine_ls_restrained_S_all 1.055
_refine_ls_R_factor_all 0.0215
_refine_ls_R_factor_gt 0.0210
_refine_ls_shift/su_max 0.001
_refine_ls_shift/su_mean 0.000
_refine_ls_structure_factor_coef Fsqd
_refine_ls_weighting_details 'calc w=1/[\s^2^(Fo^2^)+(0.0415P)^2^+1.7884P] where P=(Fo^2^+2Fc^2^)/3'
_refine_ls_weighting_scheme calc
_refine_ls_wR_factor_gt 0.0557
_refine_ls_wR_factor_ref 0.0559
_reflns_number_gt 1842
_reflns_number_total 1870
_reflns_threshold_expression >2sigma(I)
_cod_data_source_file ol7015466-file001.cif
_cod_data_source_block raj3a
_cod_database_code 1505514

loop_
_symmetry_equiv_pos_as_xyz
'x, y, z'
'-x+1/2, -y+1/2, z+1/2'
'-y, x+1/2, z+1/4'
'y+1/2, -x, z+3/4'
'x, -y, z+1/2'
'-x+1/2, y+1/2, z'
'-y, -x+1/2, z+3/4'
'y+1/2, x, z+1/4'
'x+1/2, y+1/2, z+1/2'
'-x+1, -y+1, z+1'
'-y+1/2, x+1, z+3/4'
'y+1, -x+1/2, z+5/4'
'x+1/2, -y+1/2, z+1'
'-x+1, y+1, z+1/2'
'-y+1/2, -x+1, z+5/4'
'y+1, x+1/2, z+3/4'

loop_
_atom_site_label
_atom_site_type_symbol
_atom_site_fract_x
_atom_site_fract_y
_atom_site_fract_z
_atom_site_U_iso_or_equiv
_atom_site_adp_type
_atom_site_occupancy
_atom_site_symmetry_multiplicity
_atom_site_calc_flag
_atom_site_refinement_flags
C1 C 0.31063(10) 0.26342(11) 0.36821(5) 0.0201(4) Uani 1 1 d .
C2 C 0.21783(10) 0.25470(11) 0.37095(5) 0.0192(4) Uani 1 1 d .
C11 C 0.33079(11) 0.33923(10) 0.34514(5) 0.0201(4) Uani 1 1 d .
C12 C 0.28458(11) 0.40831(11) 0.35125(5) 0.0228(4) Uani 1 1 d .
C13 C 0.30630(11) 0.47829(11) 0.33172(6) 0.0283(4) Uani 1 1 d .
H13 H 0.2749 0.5250 0.3353 0.034 Uiso 1 1 calc R
C14 C 0.37236(12) 0.48157(11) 0.30726(6) 0.0308(5) Uani 1 1 d .
H14 H 0.3860 0.5300 0.2944 0.037 Uiso 1 1 calc R
C15 C 0.41837(12) 0.41370(11) 0.30175(6) 0.0284(4) Uani 1 1 d .
H15 H 0.4640 0.4154 0.2852 0.034 Uiso 1 1 calc R
C16 C 0.39735(10) 0.34320(11) 0.32056(5) 0.0231(4) Uani 1 1 d .
H16 H 0.4289 0.2967 0.3166 0.028 Uiso 1 1 calc R
C21 C 0.18323(10) 0.33046(11) 0.38962(5) 0.0201(4) Uani 1 1 d .
C22 C 0.21536(11) 0.40516(11) 0.37849(5) 0.0228(4) Uani 1 1 d .
C23 C 0.17988(11) 0.47440(11) 0.39317(6) 0.0282(4) Uani 1 1 d .
H23 H 0.2013 0.5250 0.3862 0.034 Uiso 1 1 calc R
C24 C 0.11386(11) 0.47088(12) 0.41782(6) 0.0303(5) Uani 1 1 d .
H24 H 0.0903 0.5188 0.4273 0.036 Uiso 1 1 calc R
C25 C 0.08241(11) 0.39776(12) 0.42851(6) 0.0281(4) Uani 1 1 d .
H25 H 0.0374 0.3952 0.4454 0.034 Uiso 1 1 calc R
C26 C 0.11698(11) 0.32781(11) 0.41435(5) 0.0232(4) Uani 1 1 d .
H26 H 0.0951 0.2776 0.4217 0.028 Uiso 1 1 calc R
C31 C 0.34384(10) 0.19018(10) 0.34664(5) 0.0188(4) Uani 1 1 d .
C32 C 0.30375(10) 0.16226(10) 0.31294(5) 0.0203(4) Uani 1 1 d .
C33 C 0.33755(11) 0.09993(11) 0.29140(5) 0.0232(4) Uani 1 1 d .
H33 H 0.3108 0.0808 0.2687 0.028 Uiso 1 1 calc R
C34 C 0.40895(11) 0.06551(11) 0.30242(6) 0.0244(4) Uani 1 1 d .
H34 H 0.4312 0.0234 0.2873 0.029 Uiso 1 1 calc R
C35 C 0.44833(10) 0.09276(10) 0.33586(6) 0.0244(4) Uani 1 1 d .
H35 H 0.4972 0.0689 0.3438 0.029 Uiso 1 1 calc R
C36 C 0.41584(10) 0.15485(10) 0.35748(6) 0.0210(4) Uani 1 1 d .
H36 H 0.4432 0.1737 0.3801 0.025 Uiso 1 1 calc R
C41 C 0.18444(10) 0.24510(10) 0.32928(5) 0.0195(4) Uani 1 1 d .
C42 C 0.22619(10) 0.19875(10) 0.30144(5) 0.0196(4) Uani 1 1 d .
C43 C 0.19355(11) 0.18872(11) 0.26419(5) 0.0229(4) Uani 1 1 d .
H43 H 0.2217 0.1578 0.2453 0.027 Uiso 1 1 calc R
C44 C 0.12062(11) 0.22294(11) 0.25391(6) 0.0257(4) Uani 1 1 d .
H44 H 0.0993 0.2155 0.2283 0.031 Uiso 1 1 calc R
C45 C 0.07955(11) 0.26796(11) 0.28142(5) 0.0238(4) Uani 1 1 d .
H45 H 0.0297 0.2915 0.2748 0.029 Uiso 1 1 calc R
C46 C 0.11135(10) 0.27860(10) 0.31875(5) 0.0212(4) Uani 1 1 d .
H46 H 0.0826 0.3094 0.3375 0.025 Uiso 1 1 calc R
C51 C 0.34468(10) 0.26938(10) 0.41000(5) 0.0203(4) Uani 1 1 d .
C52 C 0.31285(11) 0.21985(11) 0.43969(5) 0.0225(4) Uani 1 1 d .
C53 C 0.34622(11) 0.22337(12) 0.47730(6) 0.0274(4) Uani 1 1 d .
H53 H 0.3250 0.1905 0.4975 0.033 Uiso 1 1 calc R
C54 C 0.40947(12) 0.27364(13) 0.48566(6) 0.0318(5) Uani 1 1 d .
H54 H 0.4311 0.2752 0.5115 0.038 Uiso 1 1 calc R
C55 C 0.44142(12) 0.32178(12) 0.45656(6) 0.0288(4) Uani 1 1 d .
H55 H 0.4852 0.3560 0.4622 0.035 Uiso 1 1 calc R
C56 C 0.40879(11) 0.31948(11) 0.41893(5) 0.0247(4) Uani 1 1 d .
H56 H 0.4306 0.3526 0.3990 0.030 Uiso 1 1 calc R
C61 C 0.19834(10) 0.18157(10) 0.39637(5) 0.0203(4) Uani 1 1 d .
C62 C 0.24424(11) 0.16704(11) 0.43036(5) 0.0221(4) Uani 1 1 d .
C63 C 0.22353(11) 0.10269(12) 0.45456(6) 0.0263(4) Uani 1 1 d .
H63 H 0.2540 0.0925 0.4776 0.032 Uiso 1 1 calc R
C64 C 0.15936(12) 0.05336(12) 0.44561(6) 0.0299(5) Uani 1 1 d .
H64 H 0.1463 0.0098 0.4623 0.036 Uiso 1 1 calc R
C65 C 0.11444(11) 0.06812(12) 0.41220(6) 0.0280(4) Uani 1 1 d .
H65 H 0.0705 0.0346 0.4059 0.034 Uiso 1 1 calc R
C66 C 0.13379(11) 0.13187(10) 0.38799(5) 0.0230(4) Uani 1 1 d .
H66 H 0.1024 0.1418 0.3652 0.028 Uiso 1 1 calc R

loop_
_atom_site_aniso_label
_atom_site_aniso_U_11
_atom_site_aniso_U_22
_atom_site_aniso_U_33
_atom_site_aniso_U_23
_atom_site_aniso_U_13
_atom_site_aniso_U_12
C1 0.0181(9) 0.0202(9) 0.0219(10) 0.0007(7) -0.0006(7) 0.0004(7)
C2 0.0188(9) 0.0206(9) 0.0183(9) 0.0002(7) -0.0005(7) 0.0008(7)
C11 0.0225(9) 0.0191(9) 0.0187(9) -0.0017(7) -0.0068(7) -0.0023(7)
C12 0.0223(9) 0.0230(10) 0.0230(10) -0.0010(8) -0.0068(8) -0.0007(7)
C13 0.0323(10) 0.0182(9) 0.0344(11) 0.0017(8) -0.0103(9) 0.0007(8)
C14 0.0331(11) 0.0261(10) 0.0332(11) 0.0088(8) -0.0060(9) -0.0071(8)
C15 0.0286(10) 0.0291(10) 0.0274(11) 0.0056(8) -0.0019(8) -0.0073(8)
C16 0.0219(9) 0.0242(9) 0.0233(9) -0.0001(7) -0.0024(7) -0.0009(7)
C21 0.0207(9) 0.0231(10) 0.0165(9) -0.0018(7) -0.0060(7) 0.0034(7)
C22 0.0233(9) 0.0230(10) 0.0220(10) -0.0016(8) -0.0090(7) 0.0032(8)
C23 0.0282(10) 0.0231(10) 0.0333(11) -0.0023(8) -0.0092(9) 0.0061(8)
C24 0.0297(10) 0.0295(10) 0.0317(11) -0.0093(8) -0.0094(9) 0.0130(8)
C25 0.0224(9) 0.0380(11) 0.0238(10) -0.0077(8) -0.0036(8) 0.0089(8)
C26 0.0214(9) 0.0291(10) 0.0191(9) -0.0014(7) -0.0046(7) 0.0037(8)
C31 0.0196(9) 0.0174(8) 0.0193(9) 0.0042(7) 0.0028(7) -0.0024(7)
C32 0.0201(9) 0.0203(9) 0.0205(9) 0.0035(7) 0.0017(7) -0.0026(7)
C33 0.0269(10) 0.0220(9) 0.0207(10) -0.0037(7) 0.0033(7) -0.0022(8)
C34 0.0221(10) 0.0212(9) 0.0298(10) -0.0029(8) 0.0067(8) 0.0015(7)
C35 0.0183(9) 0.0215(9) 0.0334(10) 0.0036(8) 0.0026(8) 0.0003(7)
C36 0.0200(9) 0.0203(9) 0.0226(9) 0.0035(7) 0.0003(7) -0.0009(7)
C41 0.0212(9) 0.0178(8) 0.0196(9) 0.0011(7) 0.0000(7) -0.0031(7)
C42 0.0195(9) 0.0168(9) 0.0223(10) 0.0010(7) 0.0010(7) -0.0029(7)
C43 0.0253(10) 0.0233(9) 0.0201(9) -0.0024(7) 0.0031(8) -0.0024(7)
C44 0.0267(10) 0.0307(10) 0.0197(9) -0.0014(8) -0.0033(8) -0.0031(8)
C45 0.0193(9) 0.0266(10) 0.0256(10) 0.0022(8) -0.0042(8) 0.0007(7)
C46 0.0191(9) 0.0231(9) 0.0215(9) -0.0020(7) 0.0008(7) 0.0004(7)
C51 0.0203(9) 0.0197(9) 0.0208(9) -0.0010(7) -0.0023(7) 0.0062(7)
C52 0.0200(9) 0.0249(10) 0.0226(9) 0.0002(8) -0.0002(7) 0.0071(7)
C53 0.0242(10) 0.0376(11) 0.0205(10) 0.0049(8) 0.0000(8) 0.0064(9)
C54 0.0291(11) 0.0445(12) 0.0218(10) -0.0033(9) -0.0076(8) 0.0058(9)
C55 0.0235(10) 0.0358(11) 0.0271(10) -0.0050(8) -0.0074(8) 0.0001(8)
C56 0.0217(9) 0.0253(9) 0.0270(10) -0.0002(8) -0.0014(8) 0.0012(7)
C61 0.0203(9) 0.0208(9) 0.0199(9) -0.0024(7) 0.0039(7) 0.0036(7)
C62 0.0211(9) 0.0247(9) 0.0205(9) -0.0014(7) 0.0038(7) 0.0049(8)
C63 0.0260(10) 0.0299(10) 0.0229(10) 0.0063(8) 0.0011(8) 0.0037(8)
C64 0.0325(11) 0.0275(10) 0.0298(11) 0.0081(8) 0.0086(8) 0.0019(8)
C65 0.0247(10) 0.0274(10) 0.0318(10) 0.0003(8) 0.0057(8) -0.0021(8)
C66 0.0214(9) 0.0238(9) 0.0238(10) -0.0012(8) 0.0016(7) 0.0012(8)

loop_
_atom_type_symbol
_atom_type_description
_atom_type_scat_dispersion_real
_atom_type_scat_dispersion_imag
_atom_type_scat_source
C C 0.0181 0.0091 'International Tables Vol C Tables 4.2.6.8 and 6.1.1.4'
H H 0.0000 0.0000 'International Tables Vol C Tables 4.2.6.8 and 6.1.1.4'

loop_
_geom_angle_atom_site_label_1
_geom_angle_atom_site_label_2
_geom_angle_atom_site_label_3
_geom_angle
C11 C1 C31 109.72(14)
C11 C1 C51 109.85(14)
C31 C1 C51 111.15(14)
C11 C1 C2 109.11(14)
C31 C1 C2 108.31(14)
C51 C1 C2 108.66(14)
C21 C2 C41 109.43(14)
C21 C2 C61 110.25(13)
C41 C2 C61 111.13(14)
C21 C2 C1 108.85(14)
C41 C2 C1 108.49(13)
C61 C2 C1 108.64(14)
C16 C11 C12 119.25(16)
C16 C11 C1 121.57(16)
C12 C11 C1 118.99(16)
C13 C12 C11 118.46(17)
C13 C12 C22 122.06(16)
C11 C12 C22 119.48(16)
C14 C13 C12 121.85(17)
C13 C14 C15 119.52(17)
C14 C15 C16 119.59(18)
C15 C16 C11 121.31(17)
C26 C21 C22 119.55(16)
C26 C21 C2 121.69(16)
C22 C21 C2 118.52(15)
C23 C22 C21 118.51(18)
C23 C22 C12 121.75(17)
C21 C22 C12 119.73(16)
C24 C23 C22 121.33(18)
C25 C24 C23 120.00(17)
C24 C25 C26 119.72(18)
C25 C26 C21 120.89(18)
C36 C31 C32 119.15(17)
C36 C31 C1 121.78(16)
C32 C31 C1 118.85(15)
C33 C32 C31 118.87(16)
C33 C32 C42 121.54(16)
C31 C32 C42 119.59(16)
C34 C33 C32 121.42(17)
C33 C34 C35 119.72(17)
C36 C35 C34 119.64(16)
C35 C36 C31 121.20(17)
C46 C41 C42 118.94(16)
C46 C41 C2 121.09(16)
C42 C41 C2 119.91(16)
C43 C42 C41 118.97(16)
C43 C42 C32 122.21(16)
C41 C42 C32 118.81(15)
C42 C43 C44 121.57(17)
C45 C44 C43 119.28(17)
C44 C45 C46 119.86(17)
C45 C46 C41 121.37(17)
C56 C51 C52 119.17(16)
C56 C51 C1 121.76(16)
C52 C51 C1 118.99(16)
C53 C52 C51 118.67(16)
C53 C52 C62 122.03(17)
C51 C52 C62 119.28(16)
C54 C53 C52 121.36(18)
C53 C54 C55 120.21(18)
C54 C55 C56 119.36(18)
C55 C56 C51 121.23(18)
C66 C61 C62 119.19(17)
C66 C61 C2 121.73(16)
C62 C61 C2 118.97(16)
C63 C62 C61 118.72(17)
C63 C62 C52 121.63(17)
C61 C62 C52 119.65(16)
C64 C63 C62 121.35(18)
C65 C64 C63 119.59(18)
C64 C65 C66 119.88(18)
C65 C66 C61 121.26(17)

loop_
_geom_bond_atom_site_label_1
_geom_bond_atom_site_label_2
_geom_bond_distance
C1 C11 1.530(2)
C1 C31 1.533(2)
C1 C51 1.535(2)
C1 C2 1.563(2)
C2 C21 1.532(2)
C2 C41 1.532(2)
C2 C61 1.534(3)
C11 C16 1.395(3)
C11 C12 1.407(3)
C12 C13 1.395(3)
C12 C22 1.485(3)
C13 C14 1.385(3)
C14 C15 1.385(3)
C15 C16 1.388(3)
C21 C26 1.393(3)
C21 C22 1.413(3)
C22 C23 1.395(3)
C23 C24 1.388(3)
C24 C25 1.381(3)
C25 C26 1.392(3)
C31 C36 1.392(3)
C31 C32 1.408(3)
C32 C33 1.395(3)
C32 C42 1.487(2)
C33 C34 1.379(3)
C34 C35 1.392(3)
C35 C36 1.384(3)
C41 C46 1.392(3)
C41 C42 1.410(2)
C42 C43 1.390(3)
C43 C44 1.393(3)
C44 C45 1.384(3)
C45 C46 1.389(3)
C51 C56 1.395(3)
C51 C52 1.411(3)
C52 C53 1.398(3)
C52 C62 1.483(3)
C53 C54 1.382(3)
C54 C55 1.384(3)
C55 C56 1.393(3)
C61 C66 1.393(2)
C61 C62 1.410(3)
C62 C63 1.399(3)
C63 C64 1.389(3)
C64 C65 1.385(3)
C65 C66 1.386(3)

loop_
_geom_torsion_atom_site_label_1
_geom_torsion_atom_site_label_2
_geom_torsion_atom_site_label_3
_geom_torsion_atom_site_label_4
_geom_torsion
C11 C1 C2 C21 -56.31(18)
C31 C1 C2 C21 -175.71(13)
C51 C1 C2 C21 63.44(18)
C11 C1 C2 C41 62.68(18)
C31 C1 C2 C41 -56.71(18)
C51 C1 C2 C41 -177.57(14)
C11 C1 C2 C61 -176.39(14)
C31 C1 C2 C61 64.22(17)
C51 C1 C2 C61 -56.64(18)
C31 C1 C11 C16 -26.9(2)
C51 C1 C11 C16 95.58(19)
C2 C1 C11 C16 -145.41(16)
C31 C1 C11 C12 158.08(15)
C51 C1 C11 C12 -79.44(19)
C2 C1 C11 C12 39.6(2)
C16 C11 C12 C13 1.3(2)
C1 C11 C12 C13 176.43(16)
C16 C11 C12 C22 -177.83(15)
C1 C11 C12 C22 -2.7(2)
C11 C12 C13 C14 -1.1(3)
C22 C12 C13 C14 177.99(17)
C12 C13 C14 C15 0.2(3)
C13 C14 C15 C16 0.5(3)
C14 C15 C16 C11 -0.3(3)
C12 C11 C16 C15 -0.6(3)
C1 C11 C16 C15 -175.65(17)
C41 C2 C21 C26 96.48(18)
C61 C2 C21 C26 -26.0(2)
C1 C2 C21 C26 -145.11(16)
C41 C2 C21 C22 -77.79(19)
C61 C2 C21 C22 159.68(15)
C1 C2 C21 C22 40.6(2)
C26 C21 C22 C23 0.8(3)
C2 C21 C22 C23 175.15(15)
C26 C21 C22 C12 -178.30(15)
C2 C21 C22 C12 -3.9(2)
C13 C12 C22 C23 -15.2(3)
C11 C12 C22 C23 163.90(17)
C13 C12 C22 C21 163.83(17)
C11 C12 C22 C21 -17.1(2)
C21 C22 C23 C24 -0.7(3)
C12 C22 C23 C24 178.30(16)
C22 C23 C24 C25 0.5(3)
C23 C24 C25 C26 -0.2(3)
C24 C25 C26 C21 0.3(3)
C22 C21 C26 C25 -0.5(3)
C2 C21 C26 C25 -174.75(16)
C11 C1 C31 C36 98.60(18)
C51 C1 C31 C36 -23.1(2)
C2 C1 C31 C36 -142.40(16)
C11 C1 C31 C32 -75.92(18)
C51 C1 C31 C32 162.38(15)
C2 C1 C31 C32 43.1(2)
C36 C31 C32 C33 0.0(2)
C1 C31 C32 C33 174.65(15)
C36 C31 C32 C42 179.08(15)
C1 C31 C32 C42 -6.3(2)
C31 C32 C33 C34 -0.1(3)
C42 C32 C33 C34 -179.14(16)
C32 C33 C34 C35 0.4(3)
C33 C34 C35 C36 -0.7(3)
C34 C35 C36 C31 0.7(3)
C32 C31 C36 C35 -0.3(2)
C1 C31 C36 C35 -174.80(16)
C21 C2 C41 C46 -25.3(2)
C61 C2 C41 C46 96.7(2)
C1 C2 C41 C46 -143.91(16)
C21 C2 C41 C42 157.57(15)
C61 C2 C41 C42 -80.43(18)
C1 C2 C41 C42 38.9(2)
C46 C41 C42 C43 0.8(2)
C2 C41 C42 C43 177.96(15)
C46 C41 C42 C32 -179.28(15)
C2 C41 C42 C32 -2.1(2)
C33 C32 C42 C43 -17.2(3)
C31 C32 C42 C43 163.74(16)
C33 C32 C42 C41 162.84(16)
C31 C32 C42 C41 -16.2(2)
C41 C42 C43 C44 -0.4(3)
C32 C42 C43 C44 179.67(16)
C42 C43 C44 C45 -0.1(3)
C43 C44 C45 C46 0.1(3)
C44 C45 C46 C41 0.3(3)
C42 C41 C46 C45 -0.7(3)
C2 C41 C46 C45 -177.91(16)
C11 C1 C51 C56 -23.2(2)
C31 C1 C51 C56 98.41(19)
C2 C1 C51 C56 -142.50(16)
C11 C1 C51 C52 160.04(16)
C31 C1 C51 C52 -78.33(19)
C2 C1 C51 C52 40.8(2)
C56 C51 C52 C53 0.7(3)
C1 C51 C52 C53 177.55(16)
C56 C51 C52 C62 179.48(16)
C1 C51 C52 C62 -3.7(2)
C51 C52 C53 C54 -0.4(3)
C62 C52 C53 C54 -179.15(18)
C52 C53 C54 C55 -0.2(3)
C53 C54 C55 C56 0.5(3)
C54 C55 C56 C51 -0.2(3)
C52 C51 C56 C55 -0.4(3)
C1 C51 C56 C55 -177.15(17)
C21 C2 C61 C66 97.48(19)
C41 C2 C61 C66 -24.0(2)
C1 C2 C61 C66 -143.32(16)
C21 C2 C61 C62 -78.81(19)
C41 C2 C61 C62 159.67(16)
C1 C2 C61 C62 40.4(2)
C66 C61 C62 C63 0.3(2)
C2 C61 C62 C63 176.67(16)
C66 C61 C62 C52 -179.68(16)
C2 C61 C62 C52 -3.3(2)
C53 C52 C62 C63 -18.3(3)
C51 C52 C62 C63 163.02(17)
C53 C52 C62 C61 161.70(17)
C51 C52 C62 C61 -17.0(2)
C61 C62 C63 C64 0.2(3)
C52 C62 C63 C64 -179.84(17)
C62 C63 C64 C65 -0.3(3)
C63 C64 C65 C66 0.0(3)
C64 C65 C66 C61 0.5(3)
C62 C61 C66 C65 -0.6(3)
C2 C61 C66 C65 -176.93(16)
